data_7059706
loop_
_publ_author_name
'Jana, Narayan Ch.'
'Brand\~ao, Paula'
'Panja, Anangamohan'

_publ_section_title
;
 The first report of a tetra-azide bound mononuclear cobalt(iii) complex
 and its comparative biomimetic catalytic activity with tri-azide bound
 cobalt(iii) compounds
;
_journal_issue 27
_journal_name_full 'New Journal of Chemistry'
_journal_page_first 11527
_journal_page_last 11536
_journal_paper_doi 10.1039/D0NJ02339F
_journal_volume 44
_journal_year 2020
_chemical_formula_sum 'C8 H21 Co N12'
_chemical_formula_weight 344.30
_space_group_crystal_system triclinic
_space_group_IT_number 2
_space_group_name_Hall '-P 1'
_space_group_name_H-M_alt 'P -1'
_atom_sites_solution_hydrogens mixed
_audit_creation_method SHELXL-2018/3
_audit_update_record
;
2020-05-06 deposited with the CCDC.	2020-06-15 downloaded from the CCDC.
;
_cell_angle_alpha 89.394(9)
_cell_angle_beta 78.199(9)
_cell_angle_gamma 66.964(8)
_cell_formula_units_Z 2
_cell_length_a 8.1748(18)
_cell_length_b 9.1211(19)
_cell_length_c 11.034(2)
_cell_measurement_reflns_used 417
_cell_measurement_temperature 150(2)
_cell_measurement_theta_max 26.12
_cell_measurement_theta_min 2.80
_cell_volume 738.9(3)
_computing_structure_refinement 'SHELXL-2018/3 (Sheldrick, 2018)'
_diffrn_ambient_temperature 150(2)
_diffrn_measured_fraction_theta_full 0.989
_diffrn_measured_fraction_theta_max 0.979
_diffrn_measurement_device_type CCD
_diffrn_measurement_method 'omega and phi scans'
_diffrn_radiation_type MoK\a
_diffrn_radiation_wavelength 0.71073
_diffrn_reflns_av_R_equivalents 0.0253
_diffrn_reflns_av_unetI/netI 0.0213
_diffrn_reflns_Laue_measured_fraction_full 0.989
_diffrn_reflns_Laue_measured_fraction_max 0.979
_diffrn_reflns_limit_h_max 9
_diffrn_reflns_limit_h_min -9
_diffrn_reflns_limit_k_max 11
_diffrn_reflns_limit_k_min -11
_diffrn_reflns_limit_l_max 13
_diffrn_reflns_limit_l_min -13
_diffrn_reflns_number 12414
_diffrn_reflns_point_group_measured_fraction_full 0.989
_diffrn_reflns_point_group_measured_fraction_max 0.979
_diffrn_reflns_theta_full 25.242
_diffrn_reflns_theta_max 25.854
_diffrn_reflns_theta_min 1.891
_diffrn_source 'fine-focus sealed tube'
_exptl_absorpt_coefficient_mu 1.177
_exptl_absorpt_correction_T_max 0.910
_exptl_absorpt_correction_T_min 0.740
_exptl_absorpt_correction_type multi-scan
_exptl_absorpt_process_details sadabs
_exptl_crystal_colour brown
_exptl_crystal_density_diffrn 1.547
_exptl_crystal_description block
_exptl_crystal_F_000 360
_exptl_crystal_size_max 0.300
_exptl_crystal_size_mid 0.220
_exptl_crystal_size_min 0.080
_refine_diff_density_max 0.405
_refine_diff_density_min -0.319
_refine_diff_density_rms 0.051
_refine_ls_extinction_method none
_refine_ls_goodness_of_fit_ref 1.125
_refine_ls_hydrogen_treatment mixed
_refine_ls_matrix_type full
_refine_ls_number_parameters 222
_refine_ls_number_reflns 2800
_refine_ls_number_restraints 0
_refine_ls_restrained_S_all 1.125
_refine_ls_R_factor_all 0.0282
_refine_ls_R_factor_gt 0.0262
_refine_ls_shift/su_max 0.000
_refine_ls_shift/su_mean 0.000
_refine_ls_structure_factor_coef Fsqd
_refine_ls_weighting_details 'w=exp[0.0308(sin\q/\l)^2^)]/[\s^2^(Fo^2^)+(0.0193P)^2^+0.6370P] where P=(Fo^2^+2Fc^2^)/3'
_refine_ls_weighting_scheme calc
_refine_ls_wR_factor_gt 0.0618
_refine_ls_wR_factor_ref 0.0627
_reflns_Friedel_coverage 0.000
_reflns_number_gt 2638
_reflns_number_total 2800
_reflns_threshold_expression 'I > 2\s(I)'
_cod_data_source_file d0nj02339f2.cif
_cod_data_source_block shelx_CCDC1
_cod_depositor_comments
;Adding full bibliography for 7059704--7059706.cif.

 Adding full bibliography for 7059704--7059706.cif.
;
_cod_database_code 7059706
_shelx_shelxl_version_number 2018/3
_shelx_space_group_comment
;
The symmetry employed for this shelxl refinement is uniquely defined
by the following loop, which should always be used as a source of
symmetry information in preference to the above space-group names.
They are only intended as comments.
;
_shelx_estimated_absorpt_t_min 0.719
_shelx_estimated_absorpt_t_max 0.912

loop_
_space_group_symop_operation_xyz
'x, y, z'
'-x, -y, -z'

loop_
_atom_site_label
_atom_site_type_symbol
_atom_site_fract_x
_atom_site_fract_y
_atom_site_fract_z
_atom_site_U_iso_or_equiv
_atom_site_adp_type
_atom_site_occupancy
_atom_site_site_symmetry_order
_atom_site_calc_flag
_atom_site_refinement_flags_posn
_atom_site_refinement_flags_adp
_atom_site_refinement_flags_occupancy
_atom_site_disorder_assembly
_atom_site_disorder_group
Co Co 0.52394(3) 0.71716(3) 0.74781(2) 0.01427(8) Uani 1 1 d . . . . .
N1 N 0.3578(2) 0.9416(2) 0.78639(17) 0.0209(4) Uani 1 1 d . . . . .
N2 N 0.3037(2) 0.6748(2) 0.78378(17) 0.0237(4) Uani 1 1 d . . . . .
N3 N 0.6663(2) 0.47023(18) 0.71433(14) 0.0165(3) Uani 1 1 d . . . . .
N4 N 0.4843(2) 0.7394(2) 0.57778(15) 0.0226(4) Uani 1 1 d . . . . .
N5 N 0.5736(2) 0.78598(19) 0.49836(15) 0.0211(4) Uani 1 1 d . . . . .
N6 N 0.6558(3) 0.8260(2) 0.41695(17) 0.0329(4) Uani 1 1 d . . . . .
N7 N 0.7416(2) 0.76047(19) 0.70390(15) 0.0218(4) Uani 1 1 d . . . . .
N8 N 0.7403(2) 0.8876(2) 0.73277(17) 0.0249(4) Uani 1 1 d . . . . .
N9 N 0.7494(3) 1.0061(2) 0.7580(2) 0.0486(6) Uani 1 1 d . . . . .
N10 N 0.5270(2) 0.70554(19) 0.92446(14) 0.0211(4) Uani 1 1 d . . . . .
N11 N 0.6155(2) 0.76000(19) 0.96923(14) 0.0213(4) Uani 1 1 d . . . . .
N12 N 0.6994(3) 0.8074(2) 1.01792(17) 0.0346(5) Uani 1 1 d . . . . .
C1 C 0.1658(3) 0.9576(3) 0.8190(3) 0.0385(6) Uani 1 1 d . . . . .
H1A H 0.093936 1.046759 0.883417 0.046 Uiso 1 1 calc R U . A 1
H1B H 0.112109 0.981891 0.744712 0.046 Uiso 1 1 calc R U . A 1
C2A C 0.1583(4) 0.8082(3) 0.8655(3) 0.0260(6) Uani 0.8 1 d . . P B 1
H2A1 H 0.176246 0.799459 0.951736 0.031 Uiso 0.8 1 calc R U P B 1
H2A2 H 0.038208 0.806299 0.864917 0.031 Uiso 0.8 1 calc R U P B 1
C3A C 0.3496(3) 0.5102(3) 0.8101(3) 0.0203(5) Uani 0.8 1 d . . P B 1
H3A1 H 0.248628 0.478647 0.803812 0.024 Uiso 0.8 1 calc R U P B 1
H3A2 H 0.371063 0.495148 0.895386 0.024 Uiso 0.8 1 calc R U P B 1
C4 C 0.5184(3) 0.4102(2) 0.7175(2) 0.0260(5) Uani 1 1 d . . . . .
H4A H 0.490547 0.413096 0.634148 0.031 Uiso 1 1 calc R U . B 1
H4B H 0.561213 0.297951 0.739700 0.031 Uiso 1 1 calc R U . B 1
C5 C 0.7917(3) 0.4274(3) 0.58818(19) 0.0288(5) Uani 1 1 d . . . . .
H5A H 0.881149 0.476313 0.585371 0.035 Uiso 1 1 calc R U . . .
H5B H 0.718886 0.476538 0.525864 0.035 Uiso 1 1 calc R U . . .
C6 C 0.8961(3) 0.2497(3) 0.5494(2) 0.0310(5) Uani 1 1 d . . . . .
H6A H 0.979613 0.201125 0.604573 0.037 Uiso 1 1 calc R U . . .
H6B H 0.965888 0.235575 0.463697 0.037 Uiso 1 1 calc R U . . .
H6C H 0.810073 0.198175 0.554961 0.037 Uiso 1 1 calc R U . . .
C7 C 0.7672(3) 0.3882(2) 0.81131(19) 0.0244(4) Uani 1 1 d . . . . .
H7A H 0.806889 0.271470 0.795457 0.029 Uiso 1 1 calc R U . . .
H7B H 0.681811 0.420322 0.893372 0.029 Uiso 1 1 calc R U . . .
C8 C 0.9319(3) 0.4222(3) 0.8178(2) 0.0359(6) Uani 1 1 d . . . . .
H8A H 1.026783 0.374321 0.742561 0.043 Uiso 1 1 calc R U . . .
H8B H 0.978221 0.376468 0.890759 0.043 Uiso 1 1 calc R U . . .
H8C H 0.897538 0.538019 0.824160 0.043 Uiso 1 1 calc R U . . .
C3B C 0.3429(13) 0.5178(11) 0.7267(11) 0.019(2) Uani 0.2 1 d . . P B 2
H3B1 H 0.259508 0.473838 0.776112 0.023 Uiso 0.2 1 calc R U P B 2
H3B2 H 0.317162 0.530581 0.642520 0.023 Uiso 0.2 1 calc R U P B 2
C2B C 0.1432(14) 0.8088(13) 0.7965(13) 0.023(2) Uani 0.2 1 d . . P B 2
H2B1 H 0.051937 0.798554 0.866566 0.028 Uiso 0.2 1 calc R U P B 2
H2B2 H 0.095843 0.814571 0.720143 0.028 Uiso 0.2 1 calc R U P B 2
H1C H 0.370(3) 0.992(3) 0.726(2) 0.025(6) Uiso 1 1 d . . . . .
H1D H 0.379(3) 0.987(3) 0.845(2) 0.029(6) Uiso 1 1 d . . . . .
H2 H 0.273(4) 0.684(4) 0.712(3) 0.063(10) Uiso 1 1 d . . . C 1

loop_
_atom_site_aniso_label
_atom_site_aniso_U_11
_atom_site_aniso_U_22
_atom_site_aniso_U_33
_atom_site_aniso_U_23
_atom_site_aniso_U_13
_atom_site_aniso_U_12
Co 0.01709(14) 0.01425(13) 0.01338(13) 0.00079(9) -0.00353(10) -0.00811(10)
N1 0.0269(10) 0.0163(8) 0.0200(9) 0.0014(7) -0.0056(7) -0.0090(7)
N2 0.0193(9) 0.0219(9) 0.0301(10) -0.0026(7) -0.0031(8) -0.0096(7)
N3 0.0175(8) 0.0174(8) 0.0164(8) 0.0004(6) -0.0037(6) -0.0089(7)
N4 0.0310(10) 0.0236(9) 0.0191(8) 0.0049(7) -0.0103(7) -0.0146(8)
N5 0.0271(9) 0.0174(8) 0.0182(8) 0.0009(7) -0.0084(7) -0.0064(7)
N6 0.0365(11) 0.0379(11) 0.0231(9) 0.0098(8) -0.0048(8) -0.0145(9)
N7 0.0243(9) 0.0222(9) 0.0224(8) 0.0007(7) -0.0021(7) -0.0142(7)
N8 0.0207(9) 0.0227(9) 0.0350(10) 0.0069(8) -0.0078(8) -0.0119(7)
N9 0.0400(13) 0.0236(11) 0.0885(18) 0.0014(11) -0.0140(12) -0.0193(10)
N10 0.0289(9) 0.0203(8) 0.0170(8) 0.0010(7) -0.0049(7) -0.0131(7)
N11 0.0274(9) 0.0176(8) 0.0161(8) 0.0007(6) -0.0053(7) -0.0059(7)
N12 0.0394(12) 0.0382(11) 0.0299(10) -0.0066(8) -0.0142(9) -0.0156(9)
C1 0.0220(12) 0.0250(12) 0.0623(17) -0.0051(11) -0.0031(11) -0.0055(9)
C2A 0.0169(14) 0.0257(15) 0.0313(17) 0.0011(14) -0.0009(13) -0.0064(11)
C3A 0.0202(13) 0.0216(13) 0.0249(15) 0.0051(11) -0.0069(11) -0.0135(11)
C4 0.0241(11) 0.0214(10) 0.0363(12) -0.0044(9) -0.0060(9) -0.0132(9)
C5 0.0346(12) 0.0254(11) 0.0212(10) -0.0021(8) 0.0055(9) -0.0120(10)
C6 0.0263(12) 0.0296(12) 0.0303(11) -0.0085(9) 0.0024(9) -0.0081(10)
C7 0.0305(12) 0.0178(10) 0.0268(10) 0.0034(8) -0.0134(9) -0.0082(9)
C8 0.0291(12) 0.0249(11) 0.0558(15) -0.0023(11) -0.0236(11) -0.0057(10)
C3B 0.017(5) 0.018(5) 0.024(6) -0.005(4) 0.002(4) -0.011(4)
C2B 0.010(5) 0.027(6) 0.031(6) -0.006(5) -0.004(5) -0.005(4)

loop_
_atom_type_symbol
_atom_type_description
_atom_type_scat_dispersion_real
_atom_type_scat_dispersion_imag
_atom_type_scat_source
C C 0.0033 0.0016 'International Tables Vol C Tables 4.2.6.8 and 6.1.1.4'
H H 0.0000 0.0000 'International Tables Vol C Tables 4.2.6.8 and 6.1.1.4'
N N 0.0061 0.0033 'International Tables Vol C Tables 4.2.6.8 and 6.1.1.4'
Co Co 0.3494 0.9721 'International Tables Vol C Tables 4.2.6.8 and 6.1.1.4'

loop_
_geom_angle_atom_site_label_1
_geom_angle_atom_site_label_2
_geom_angle_atom_site_label_3
_geom_angle
_geom_angle_site_symmetry_1
_geom_angle_site_symmetry_3
_geom_angle_publ_flag
N7 Co N2 177.25(8) . . ?
N7 Co N1 94.82(7) . . ?
N2 Co N1 85.07(7) . . ?
N7 Co N10 94.49(7) . . ?
N2 Co N10 88.25(7) . . ?
N1 Co N10 87.64(7) . . ?
N7 Co N4 92.35(7) . . ?
N2 Co N4 84.91(8) . . ?
N1 Co N4 87.87(8) . . ?
N10 Co N4 172.11(7) . . ?
N7 Co N3 93.79(7) . . ?
N2 Co N3 86.33(7) . . ?
N1 Co N3 171.38(7) . . ?
N10 Co N3 91.50(6) . . ?
N4 Co N3 91.97(7) . . ?
C1 N1 Co 110.57(13) . . ?
C1 N1 H1C 108.1(16) . . ?
Co N1 H1C 109.6(16) . . ?
C1 N1 H1D 109.2(16) . . ?
Co N1 H1D 113.1(16) . . ?
H1C N1 H1D 106(2) . . ?
C2B N2 C3B 126.7(6) . . ?
C3A N2 C2A 122.8(2) . . ?
C2B N2 Co 114.8(5) . . ?
C3A N2 Co 109.46(14) . . ?
C3B N2 Co 109.3(4) . . ?
C2A N2 Co 108.81(15) . . ?
C3A N2 H2 106(2) . . ?
C2A N2 H2 105(2) . . ?
Co N2 H2 102(2) . . ?
C7 N3 C5 110.34(16) . . ?
C7 N3 C4 106.42(15) . . ?
C5 N3 C4 109.39(15) . . ?
C7 N3 Co 115.61(11) . . ?
C5 N3 Co 111.17(12) . . ?
C4 N3 Co 103.44(11) . . ?
N5 N4 Co 122.32(13) . . ?
N6 N5 N4 175.7(2) . . ?
N8 N7 Co 121.13(14) . . ?
N9 N8 N7 176.2(2) . . ?
N11 N10 Co 120.77(13) . . ?
N12 N11 N10 176.2(2) . . ?
C2B C1 N1 114.0(4) . . ?
C2A C1 N1 109.9(2) . . ?
C2A C1 H1A 109.7 . . ?
N1 C1 H1A 109.7 . . ?
C2A C1 H1B 109.7 . . ?
N1 C1 H1B 109.7 . . ?
H1A C1 H1B 108.2 . . ?
N2 C2A C1 107.8(2) . . ?
N2 C2A H2A1 110.1 . . ?
C1 C2A H2A1 110.1 . . ?
N2 C2A H2A2 110.1 . . ?
C1 C2A H2A2 110.1 . . ?
H2A1 C2A H2A2 108.5 . . ?
N2 C3A C4 107.9(2) . . ?
N2 C3A H3A1 110.1 . . ?
C4 C3A H3A1 110.1 . . ?
N2 C3A H3A2 110.1 . . ?
C4 C3A H3A2 110.1 . . ?
H3A1 C3A H3A2 108.4 . . ?
C3B C4 N3 119.3(4) . . ?
C3A C4 N3 110.85(16) . . ?
C3A C4 H4A 109.5 . . ?
N3 C4 H4A 109.5 . . ?
C3A C4 H4B 109.5 . . ?
N3 C4 H4B 109.5 . . ?
H4A C4 H4B 108.1 . . ?
N3 C5 C6 116.37(17) . . ?
N3 C5 H5A 108.2 . . ?
C6 C5 H5A 108.2 . . ?
N3 C5 H5B 108.2 . . ?
C6 C5 H5B 108.2 . . ?
H5A C5 H5B 107.3 . . ?
C5 C6 H6A 109.5 . . ?
C5 C6 H6B 109.5 . . ?
H6A C6 H6B 109.5 . . ?
C5 C6 H6C 109.5 . . ?
H6A C6 H6C 109.5 . . ?
H6B C6 H6C 109.5 . . ?
N3 C7 C8 115.37(17) . . ?
N3 C7 H7A 108.4 . . ?
C8 C7 H7A 108.4 . . ?
N3 C7 H7B 108.4 . . ?
C8 C7 H7B 108.4 . . ?
H7A C7 H7B 107.5 . . ?
C7 C8 H8A 109.5 . . ?
C7 C8 H8B 109.5 . . ?
H8A C8 H8B 109.5 . . ?
C7 C8 H8C 109.5 . . ?
H8A C8 H8C 109.5 . . ?
H8B C8 H8C 109.5 . . ?
C4 C3B N2 114.2(7) . . ?
C4 C3B H3B1 108.7 . . ?
N2 C3B H3B1 108.7 . . ?
C4 C3B H3B2 108.7 . . ?
N2 C3B H3B2 108.7 . . ?
H3B1 C3B H3B2 107.6 . . ?
N2 C2B C1 112.8(7) . . ?
N2 C2B H2B1 109.0 . . ?
C1 C2B H2B1 109.0 . . ?
N2 C2B H2B2 109.0 . . ?
C1 C2B H2B2 109.0 . . ?
H2B1 C2B H2B2 107.8 . . ?

loop_
_geom_bond_atom_site_label_1
_geom_bond_atom_site_label_2
_geom_bond_distance
_geom_bond_site_symmetry_2
_geom_bond_publ_flag
Co N7 1.9365(17) . ?
Co N2 1.9487(17) . ?
Co N1 1.9552(17) . ?
Co N10 1.9556(16) . ?
Co N4 1.9634(17) . ?
Co N3 2.0866(16) . ?
N1 C1 1.485(3) . ?
N1 H1C 0.82(3) . ?
N1 H1D 0.86(2) . ?
N2 C2B 1.381(11) . ?
N2 C3A 1.440(3) . ?
N2 C3B 1.458(9) . ?
N2 C2A 1.469(3) . ?
N2 H2 0.87(3) . ?
N3 C7 1.499(2) . ?
N3 C5 1.502(2) . ?
N3 C4 1.504(2) . ?
N4 N5 1.206(2) . ?
N5 N6 1.154(2) . ?
N7 N8 1.201(2) . ?
N8 N9 1.153(3) . ?
N10 N11 1.203(2) . ?
N11 N12 1.155(2) . ?
C1 C2B 1.469(11) . ?
C1 C2A 1.470(4) . ?
C1 H1A 0.9900 . ?
C1 H1B 0.9900 . ?
C2A H2A1 0.9900 . ?
C2A H2A2 0.9900 . ?
C3A C4 1.496(3) . ?
C3A H3A1 0.9900 . ?
C3A H3A2 0.9900 . ?
C4 C3B 1.369(10) . ?
C4 H4A 0.9900 . ?
C4 H4B 0.9900 . ?
C5 C6 1.524(3) . ?
C5 H5A 0.9900 . ?
C5 H5B 0.9900 . ?
C6 H6A 0.9800 . ?
C6 H6B 0.9800 . ?
C6 H6C 0.9800 . ?
C7 C8 1.510(3) . ?
C7 H7A 0.9900 . ?
C7 H7B 0.9900 . ?
C8 H8A 0.9800 . ?
C8 H8B 0.9800 . ?
C8 H8C 0.9800 . ?
C3B H3B1 0.9900 . ?
C3B H3B2 0.9900 . ?
C2B H2B1 0.9900 . ?
C2B H2B2 0.9900 . ?
